data_7219016
loop_
_publ_author_name
'Ghosh, Sirina'
'Bedi, Anjan'
'Zade, Sanjio S.'

_publ_section_title
;
 Thienopyrrole and Selenophenopyrrole Donor Fused with Benzotriazole
 Acceptor: Microwave Assisted Synthesis and Electrochemical Polymerization
;
_journal_name_full 'RSC Adv.'
_journal_paper_doi 10.1039/C4RA14850A
_journal_year 2014
_chemical_formula_moiety 'C22 H23 N5 S2'
_chemical_formula_sum 'C22 H23 N5 S2'
_chemical_formula_weight 421.59
_chemical_name_systematic methylthienopyrrole
_space_group_crystal_system monoclinic
_space_group_IT_number 14
_space_group_name_Hall '-P 2yn'
_space_group_name_H-M_alt 'P 1 21/n 1'
_symmetry_space_group_name_Hall '-P 2yn'
_symmetry_space_group_name_H-M 'P 1 21/n 1'
_atom_sites_solution_primary direct
_audit_creation_date 2014-07-31
_audit_creation_method
;
  Olex2 1.2-ac2
  (compiled 2012.03.27 svn.r2268, GUI svn.r4156)
;
_audit_update_record
;
2014-08-27 deposited with the CCDC.
2014-12-04 downloaded from the CCDC.
;
_cell_angle_alpha 90
_cell_angle_beta 102.452(4)
_cell_angle_gamma 90
_cell_formula_units_Z 4
_cell_length_a 9.5447(4)
_cell_length_b 14.8256(5)
_cell_length_c 15.3905(6)
_cell_measurement_reflns_used 2482
_cell_measurement_temperature 295.73(10)
_cell_measurement_theta_max 26.7440
_cell_measurement_theta_min 2.5780
_cell_volume 2126.62(15)
_computing_cell_refinement
;
CrysAlisPro, Agilent Technologies,
Version 1.171.37.33c (release 11-04-2014 CrysAlis171 .NET)
(compiled Apr 11 2014,15:12:41)
;
_computing_data_collection
;
CrysAlisPro, Agilent Technologies,
Version 1.171.37.33c (release 11-04-2014 CrysAlis171 .NET)
(compiled Apr 11 2014,15:12:41)
;
_computing_data_reduction
;
CrysAlisPro, Agilent Technologies,
Version 1.171.37.33c (release 11-04-2014 CrysAlis171 .NET)
(compiled Apr 11 2014,15:12:41)
;
_computing_molecular_graphics
;
O. V. Dolomanov, L. J. Bourhis, R. J. Gildea, J. A. K. Howard and H. Puschmann,
OLEX2: a complete structure solution, refinement and analysis program.
J. Appl. Cryst. (2009). 42, 339-341.
;
_computing_publication_material
;
O. V. Dolomanov, L. J. Bourhis, R. J. Gildea, J. A. K. Howard and H. Puschmann,
OLEX2: a complete structure solution, refinement and analysis program.
J. Appl. Cryst. (2009). 42, 339-341.
;
_computing_structure_refinement
;
olex2.refine (L.J. Bourhis, O.V. Dolomanov, R.J. Gildea, J.A.K. Howard,
H. Puschmann, in preparation, 2011)
;
_computing_structure_solution
;
SHELXS, G.M. Sheldrick, Acta Cryst.
(2008). A64, 112-122
;
_diffrn_ambient_environment air
_diffrn_ambient_temperature 295.73(10)
_diffrn_detector 'CCD plate'
_diffrn_detector_area_resol_mean 15.9160
_diffrn_detector_type Eos
_diffrn_measured_fraction_theta_full 0.9845
_diffrn_measured_fraction_theta_max 0.9845
_diffrn_measurement_details
;
  1 omega   57.00   95.00   1.0000   40.8500
omega____ theta____ kappa____ phi______ frames
    -       27.5074 -128.0000  153.0000 38

  2 omega  -48.00   50.00   1.0000   40.8500
omega____ theta____ kappa____ phi______ frames
    -       27.5074  -38.0000  -60.0000 98

  3 omega  -22.00   63.00   1.0000   40.8500
omega____ theta____ kappa____ phi______ frames
    -       27.5074  -57.0000   30.0000 85
;
_diffrn_measurement_device 'four-circle diffractometer'
_diffrn_measurement_device_type 'SuperNova, Dual, Cu at zero, Eos'
_diffrn_measurement_method '\w scans'
_diffrn_orient_matrix_UB_11 -0.0297867000
_diffrn_orient_matrix_UB_12 0.0016859000
_diffrn_orient_matrix_UB_13 -0.0463654000
_diffrn_orient_matrix_UB_21 0.0685806000
_diffrn_orient_matrix_UB_22 0.0102193000
_diffrn_orient_matrix_UB_23 -0.0082165000
_diffrn_orient_matrix_UB_31 0.0139232000
_diffrn_orient_matrix_UB_32 -0.0467069000
_diffrn_orient_matrix_UB_33 -0.0034562000
_diffrn_radiation_monochromator mirror
_diffrn_radiation_probe x-ray
_diffrn_radiation_type 'Mo K\a'
_diffrn_radiation_wavelength 0.71073
_diffrn_reflns_av_R_equivalents 0.0264
_diffrn_reflns_av_unetI/netI 0.0499
_diffrn_reflns_limit_h_max 12
_diffrn_reflns_limit_h_min -11
_diffrn_reflns_limit_k_max 7
_diffrn_reflns_limit_k_min -18
_diffrn_reflns_limit_l_max 9
_diffrn_reflns_limit_l_min -20
_diffrn_reflns_number 7193
_diffrn_reflns_theta_full 26.996159
_diffrn_reflns_theta_max 27.00
_diffrn_reflns_theta_min 1.93
_diffrn_source 'SuperNova (Mo) X-ray Source'
_exptl_absorpt_coefficient_mu 0.269
_exptl_absorpt_correction_T_max 1.00000
_exptl_absorpt_correction_T_min 0.43871
_exptl_absorpt_correction_type multi-scan
_exptl_absorpt_process_details
;
CrysAlisPro, Agilent Technologies,
Version 1.171.37.33c (release 11-04-2014 CrysAlis171 .NET)
(compiled Apr 11 2014,15:12:41)
Empirical absorption correction using spherical harmonics,
 implemented in SCALE3 ABSPACK scaling algorithm.
;
_exptl_crystal_colour yellow
_exptl_crystal_colour_primary yellow
_exptl_crystal_density_diffrn 1.3167
_exptl_crystal_description plate
_exptl_crystal_F_000 889.2461
_exptl_crystal_preparation Luminescent
_exptl_crystal_recrystallization_method 'Re-crystallisation from solvent: hexane-DCM'
_exptl_crystal_size_max 0.56
_exptl_crystal_size_mid 0.24
_exptl_crystal_size_min 0.07
_refine_diff_density_max 0.307021
_refine_diff_density_min -0.454207
_refine_diff_density_rms 0.075553
_refine_ls_d_res_high 0.782862
_refine_ls_d_res_low 10.554282
_refine_ls_goodness_of_fit_ref 1.075578
_refine_ls_hydrogen_treatment mixed
_refine_ls_matrix_type full
_refine_ls_number_constraints 35
_refine_ls_number_parameters 264
_refine_ls_number_reflns 4644
_refine_ls_number_restraints 0
_refine_ls_restrained_S_all 1.075578
_refine_ls_R_factor_all 0.086826
_refine_ls_R_factor_gt 0.058301
_refine_ls_shift/su_max 0.0000
_refine_ls_shift/su_mean 0.0000
_refine_ls_structure_factor_coef Fsqd
_refine_ls_weighting_details 'w=1/[\s^2^(Fo^2^)+(0.0546P)^2^+0.8365P] where P=(Fo^2^+2Fc^2^)/3'
_refine_ls_weighting_scheme calc
_refine_ls_wR_factor_ref 0.156560
_reflns_Friedel_coverage 0.0
_reflns_limit_h_max 9
_reflns_limit_h_min -12
_reflns_limit_k_max 18
_reflns_limit_k_min 0
_reflns_limit_l_max 20
_reflns_limit_l_min -8
_reflns_number_gt 3011
_reflns_number_total 4473
_reflns_threshold_expression I>=2u(I)
_cod_data_source_file c4ra14850a2.cif
_cod_data_source_block Methyle
_cod_original_cell_volume 2126.61(15)
_cod_database_code 7219016
_chemical_oxdiff_formula C22H23N5S2
_reflns_odcompleteness_completeness 98.45
_reflns_odcompleteness_iscentric 1
_reflns_odcompleteness_theta 26.32

loop_
_space_group_symop_id
_space_group_symop_operation_xyz
1 x,y,z
2 -x+1/2,y+1/2,-z+1/2
3 -x,-y,-z
4 x-1/2,-y-1/2,z-1/2

loop_
_atom_site_label
_atom_site_type_symbol
_atom_site_fract_x
_atom_site_fract_y
_atom_site_fract_z
_atom_site_U_iso_or_equiv
_atom_site_adp_type
_atom_site_occupancy
_atom_site_refinement_flags_posn
C1 C 0.0016(3) 0.2802(2) 0.2527(2) 0.0598(8) Uani 1.000000 .
H1a H -0.0812(3) 0.2841(2) 0.2797(2) 0.0717(9) Uiso 1.000000 R
H1b H -0.0027(3) 0.2227(2) 0.2221(2) 0.0717(9) Uiso 1.000000 R
C2 C -0.0046(3) 0.3558(2) 0.1860(2) 0.0633(8) Uani 1.000000 .
H2a H 0.0090(3) 0.4129(2) 0.2175(2) 0.0760(10) Uiso 1.000000 R
H2b H 0.0733(3) 0.3485(2) 0.1553(2) 0.0760(10) Uiso 1.000000 R
C3 C -0.1455(3) 0.3582(2) 0.1182(2) 0.0609(8) Uani 1.000000 .
H3a H -0.1658(3) 0.2983(2) 0.0933(2) 0.0731(9) Uiso 1.000000 R
H3b H -0.2216(3) 0.3741(2) 0.1482(2) 0.0731(9) Uiso 1.000000 R
C4 C -0.1470(3) 0.4243(2) 0.0430(2) 0.0624(8) Uani 1.000000 .
H4a H -0.1219(3) 0.4837(2) 0.0679(2) 0.0748(10) Uiso 1.000000 R
H4b H -0.0744(3) 0.4066(2) 0.0109(2) 0.0748(10) Uiso 1.000000 R
C5 C -0.2903(4) 0.4295(2) -0.0215(2) 0.0755(10) Uani 1.000000 .
H5a H -0.3173(4) 0.3695(2) -0.0442(2) 0.0906(12) Uiso 1.000000 R
H5b H -0.3620(4) 0.4497(2) 0.0103(2) 0.0906(12) Uiso 1.000000 R
C6 C -0.2917(5) 0.4915(3) -0.0983(3) 0.1142(16) Uani 1.000000 .
H6a H -0.227(3) 0.4692(13) -0.1331(13) 0.171(2) Uiso 1.000000 G
H6b H -0.3869(10) 0.4943(19) -0.1346(13) 0.171(2) Uiso 1.000000 G
H6c H -0.262(4) 0.5507(7) -0.0765(3) 0.171(2) Uiso 1.000000 G
C7 C 0.7771(4) 0.1130(2) 0.3252(2) 0.0718(9) Uani 1.000000 .
H7 H 0.8308(4) 0.0754(2) 0.2966(2) 0.0862(11) Uiso 1.000000 R
C8 C 0.8339(4) 0.1553(2) 0.4028(2) 0.0689(9) Uani 1.000000 .
H8 H 0.9289(4) 0.1506(2) 0.4336(2) 0.0827(11) Uiso 1.000000 R
C9 C 0.7267(3) 0.20801(19) 0.43031(19) 0.0537(7) Uani 1.000000 .
C10 C 0.5947(3) 0.20269(18) 0.37387(18) 0.0508(7) Uani 1.000000 .
C11 C 0.4983(3) 0.25669(17) 0.40969(17) 0.0469(6) Uani 1.000000 .
C12 C 0.5802(3) 0.29643(18) 0.48866(17) 0.0465(6) Uani 1.000000 .
C13 C 0.5113(3) 0.36046(17) 0.53666(16) 0.0471(7) Uani 1.000000 .
C14 C 0.3612(3) 0.37379(17) 0.51149(17) 0.0477(7) Uani 1.000000 .
C15 C 0.3263(3) 0.44048(18) 0.56869(18) 0.0528(7) Uani 1.000000 .
C16 C 0.4523(4) 0.46805(18) 0.62423(17) 0.0536(7) Uani 1.000000 .
C17 C 0.4354(4) 0.5423(2) 0.67989(19) 0.0643(9) Uani 1.000000 .
H17 H 0.5095(4) 0.5697(2) 0.72050(19) 0.0771(11) Uiso 1.000000 R
C18 C 0.2963(4) 0.5671(2) 0.6651(2) 0.0725(10) Uani 1.000000 .
H18 H 0.2641(4) 0.6143(2) 0.6954(2) 0.0870(12) Uiso 1.000000 R
C19 C 0.2811(3) 0.33019(18) 0.43428(17) 0.0475(6) Uani 1.000000 .
C20 C 0.3505(3) 0.27474(17) 0.38252(17) 0.0462(6) Uani 1.000000 .
C21 C 0.8403(4) 0.2710(3) 0.5776(2) 0.0780(10) Uani 1.000000 .
H21a H 0.8916(16) 0.3261(8) 0.5740(8) 0.1170(15) Uiso 1.000000 G
H21b H 0.8045(4) 0.2709(16) 0.6313(2) 0.1170(15) Uiso 1.000000 G
H21c H 0.9036(14) 0.2207(9) 0.5780(9) 0.1170(15) Uiso 1.000000 G
C22 C 0.7136(3) 0.4426(2) 0.6463(2) 0.0644(8) Uani 1.000000 .
H22a H 0.7515(8) 0.4001(9) 0.6925(10) 0.0966(12) Uiso 1.000000 G
H22b H 0.7700(6) 0.4409(14) 0.6017(4) 0.0966(12) Uiso 1.000000 G
H22c H 0.7168(4) 0.5021(6) 0.6711(13) 0.0966(12) Uiso 1.000000 G
N1 N 0.2539(3) 0.24653(15) 0.31038(15) 0.0516(6) Uani 1.000000 .
N2 N 0.1315(3) 0.28398(16) 0.32182(15) 0.0529(6) Uani 1.000000 .
N3 N 0.1406(3) 0.33572(16) 0.39425(15) 0.0539(6) Uani 1.000000 .
N4 N 0.5666(3) 0.41919(15) 0.60654(14) 0.0516(6) Uani 1.000000 .
N5 N 0.7204(3) 0.26416(16) 0.50102(15) 0.0530(6) Uani 1.000000 .
S1 S 0.59820(9) 0.13408(5) 0.28379(5) 0.0640(3) Uani 1.000000 .
S2 S 0.18278(10) 0.50397(6) 0.58510(5) 0.0679(3) Uani 1.000000 .

loop_
_atom_site_aniso_label
_atom_site_aniso_U_11
_atom_site_aniso_U_22
_atom_site_aniso_U_33
_atom_site_aniso_U_12
_atom_site_aniso_U_13
_atom_site_aniso_U_23
C1 0.0560(18) 0.0662(19) 0.0563(18) 0.0028(15) 0.0101(14) -0.0047(15)
C2 0.0573(19) 0.073(2) 0.0568(18) -0.0000(16) 0.0052(15) -0.0003(16)
C3 0.0583(19) 0.071(2) 0.0539(17) 0.0029(16) 0.0123(14) -0.0090(15)
C4 0.0607(19) 0.074(2) 0.0514(17) 0.0024(17) 0.0100(14) -0.0066(15)
C5 0.070(2) 0.091(3) 0.061(2) 0.011(2) 0.0030(17) -0.0107(19)
C6 0.120(4) 0.143(4) 0.067(3) 0.022(3) -0.007(2) 0.020(3)
C7 0.074(2) 0.073(2) 0.081(2) 0.0107(18) 0.0419(19) -0.0090(19)
C8 0.055(2) 0.076(2) 0.082(2) 0.0108(17) 0.0298(18) 0.0048(19)
C9 0.0553(18) 0.0550(17) 0.0542(17) 0.0064(14) 0.0196(14) 0.0059(14)
C10 0.0609(19) 0.0487(15) 0.0471(15) 0.0062(14) 0.0212(14) 0.0017(12)
C11 0.0559(17) 0.0463(15) 0.0419(14) 0.0053(13) 0.0179(12) 0.0028(12)
C12 0.0531(17) 0.0470(15) 0.0418(14) 0.0025(13) 0.0151(12) 0.0068(12)
C13 0.0647(19) 0.0447(15) 0.0347(13) 0.0002(13) 0.0172(12) 0.0028(11)
C14 0.0623(18) 0.0470(15) 0.0366(14) 0.0044(13) 0.0169(12) 0.0014(11)
C15 0.071(2) 0.0533(16) 0.0372(14) 0.0075(15) 0.0188(14) 0.0058(12)
C16 0.083(2) 0.0466(15) 0.0355(14) 0.0034(15) 0.0228(14) 0.0064(12)
C17 0.105(3) 0.0539(18) 0.0389(15) -0.0032(19) 0.0276(17) 0.0003(13)
C18 0.117(3) 0.0582(19) 0.0532(18) 0.016(2) 0.0422(19) -0.0011(15)
C19 0.0571(18) 0.0453(15) 0.0434(15) 0.0080(13) 0.0182(13) 0.0054(12)
C20 0.0574(17) 0.0435(14) 0.0402(14) 0.0034(13) 0.0161(13) 0.0015(11)
C21 0.067(2) 0.091(3) 0.069(2) 0.015(2) -0.0002(18) -0.0085(19)
C22 0.075(2) 0.064(2) 0.0534(18) -0.0092(17) 0.0138(16) -0.0044(15)
N1 0.0564(15) 0.0554(14) 0.0444(13) 0.0078(12) 0.0142(11) -0.0006(11)
N2 0.0544(15) 0.0585(14) 0.0461(13) 0.0070(12) 0.0116(11) -0.0009(11)
N3 0.0566(15) 0.0583(14) 0.0490(13) 0.0070(12) 0.0162(11) -0.0015(11)
N4 0.0680(16) 0.0524(13) 0.0366(12) -0.0027(12) 0.0161(11) 0.0026(10)
N5 0.0536(15) 0.0582(14) 0.0480(13) 0.0035(12) 0.0127(11) 0.0030(11)
S1 0.0743(6) 0.0652(5) 0.0588(5) 0.0079(4) 0.0281(4) -0.0086(4)
S2 0.0874(6) 0.0708(5) 0.0536(5) 0.0195(5) 0.0330(4) 0.0008(4)

loop_
_atom_type_symbol
_atom_type_scat_dispersion_real
_atom_type_scat_dispersion_imag
_atom_type_scat_source
_atom_type_scat_dispersion_source
H 0.00000 0.00000 'International Tables Volume C Table 6.1.1.4 (pp. 500-502)' 'Henke, Gullikson and Davis, At. Data and Nucl. Data Tables, 1993, 54, 2'
C 0.00347 0.00161 'International Tables Volume C Table 6.1.1.4 (pp. 500-502)' 'Henke, Gullikson and Davis, At. Data and Nucl. Data Tables, 1993, 54, 2'
S 0.12424 0.12443 'International Tables Volume C Table 6.1.1.4 (pp. 500-502)' 'Henke, Gullikson and Davis, At. Data and Nucl. Data Tables, 1993, 54, 2'
N 0.00653 0.00323 'International Tables Volume C Table 6.1.1.4 (pp. 500-502)' 'Henke, Gullikson and Davis, At. Data and Nucl. Data Tables, 1993, 54, 2'

loop_
_geom_angle_atom_site_label_1
_geom_angle_atom_site_label_2
_geom_angle_atom_site_label_3
_geom_angle
H1b C1 H1a 107.9
C2 C1 H1a 109.26(17)
C2 C1 H1b 109.26(16)
N2 C1 H1a 109.26(15)
N2 C1 H1b 109.26(15)
N2 C1 C2 111.8(2)
H2a C2 C1 109.07(16)
H2b C2 C1 109.07(17)
H2b C2 H2a 107.8
C3 C2 C1 112.6(3)
C3 C2 H2a 109.07(17)
C3 C2 H2b 109.07(17)
H3a C3 C2 108.80(17)
H3b C3 C2 108.80(17)
H3b C3 H3a 107.7
C4 C3 C2 113.8(3)
C4 C3 H3a 108.80(17)
C4 C3 H3b 108.80(17)
H4a C4 C3 108.94(17)
H4b C4 C3 108.94(17)
H4b C4 H4a 107.8
C5 C4 C3 113.2(3)
C5 C4 H4a 108.94(19)
C5 C4 H4b 108.94(18)
H5a C5 C4 108.80(19)
H5b C5 C4 108.80(18)
H5b C5 H5a 107.7
C6 C5 C4 113.8(3)
C6 C5 H5a 108.8(2)
C6 C5 H5b 108.8(2)
H6a C6 C5 109.5
H6b C6 C5 109.5
H6b C6 H6a 109.5
H6c C6 C5 109.5
H6c C6 H6a 109.5
H6c C6 H6b 109.5
C8 C7 H7 122.60(19)
S1 C7 H7 122.60(11)
S1 C7 C8 114.8(2)
H8 C8 C7 125.06(19)
C9 C8 C7 109.9(3)
C9 C8 H8 125.1(2)
C10 C9 C8 113.7(3)
N5 C9 C8 136.2(3)
N5 C9 C10 110.1(2)
C11 C10 C9 107.8(2)
S1 C10 C9 111.7(2)
S1 C10 C11 140.5(2)
C12 C11 C10 106.4(3)
C20 C11 C10 133.2(3)
C20 C11 C12 120.4(2)
C13 C12 C11 118.8(3)
N5 C12 C11 108.0(2)
N5 C12 C13 133.2(3)
C14 C13 C12 119.8(2)
N4 C13 C12 131.7(3)
N4 C13 C14 108.5(2)
C15 C14 C13 106.7(2)
C19 C14 C13 119.7(2)
C19 C14 C15 133.1(3)
C16 C15 C14 107.7(3)
S2 C15 C14 140.8(3)
S2 C15 C16 111.2(2)
C17 C16 C15 113.9(3)
N4 C16 C15 110.0(2)
N4 C16 C17 135.9(3)
H17 C17 C16 124.9(2)
C18 C17 C16 110.1(3)
C18 C17 H17 124.94(19)
H18 C18 C17 122.72(19)
S2 C18 C17 114.6(2)
S2 C18 H18 122.72(12)
C20 C19 C14 120.3(3)
N3 C19 C14 130.9(2)
N3 C19 C20 108.6(2)
C19 C20 C11 120.5(3)
N1 C20 C11 130.5(2)
N1 C20 C19 109.0(2)
H21b C21 H21a 109.5
H21c C21 H21a 109.5
H21c C21 H21b 109.5
N5 C21 H21a 109.5
N5 C21 H21b 109.5
N5 C21 H21c 109.5
H22b C22 H22a 109.5
H22c C22 H22a 109.5
H22c C22 H22b 109.5
N4 C22 H22a 109.5
N4 C22 H22b 109.5
N4 C22 H22c 109.5
N2 N1 C20 103.0(2)
N1 N2 C1 121.3(2)
N3 N2 C1 121.6(2)
N3 N2 N1 116.4(2)
N2 N3 C19 102.9(2)
C16 N4 C13 107.1(2)
C22 N4 C13 130.3(2)
C22 N4 C16 121.7(2)
C12 N5 C9 107.6(2)
C21 N5 C9 121.3(2)
C21 N5 C12 130.4(2)
C10 S1 C7 89.93(15)
C18 S2 C15 90.22(16)

loop_
_geom_bond_atom_site_label_1
_geom_bond_atom_site_label_2
_geom_bond_distance
C1 H1a 0.9700
C1 H1b 0.9700
C1 C2 1.512(4)
C1 N2 1.451(4)
C2 H2a 0.9700
C2 H2b 0.9700
C2 C3 1.514(4)
C3 H3a 0.9700
C3 H3b 0.9700
C3 C4 1.514(4)
C4 H4a 0.9700
C4 H4b 0.9700
C4 C5 1.509(4)
C5 H5a 0.9700
C5 H5b 0.9700
C5 C6 1.495(5)
C6 H6a 0.9600
C6 H6b 0.9600
C6 H6c 0.9600
C7 H7 0.9300
C7 C8 1.355(5)
C7 S1 1.718(4)
C8 H8 0.9300
C8 C9 1.423(4)
C9 C10 1.369(4)
C9 N5 1.382(3)
C10 C11 1.418(4)
C10 S1 1.726(3)
C11 C12 1.423(4)
C11 C20 1.407(4)
C12 C13 1.446(4)
C12 N5 1.395(3)
C13 C14 1.415(4)
C13 N4 1.396(3)
C14 C15 1.410(4)
C14 C19 1.422(4)
C15 C16 1.378(4)
C15 S2 1.725(3)
C16 C17 1.425(4)
C16 N4 1.385(4)
C17 H17 0.9300
C17 C18 1.349(5)
C18 H18 0.9300
C18 S2 1.729(4)
C19 C20 1.406(3)
C19 N3 1.352(4)
C20 N1 1.348(3)
C21 H21a 0.9600
C21 H21b 0.9600
C21 H21c 0.9600
C21 N5 1.459(4)
C22 H22a 0.9600
C22 H22b 0.9600
C22 H22c 0.9600
C22 N4 1.446(4)
N1 N2 1.339(3)
N2 N3 1.340(3)
